data_9005587
loop_
_publ_author_name
'Brigatti, M. F.'
'Kile, D. E.'
'Poppi, L.'

_publ_section_title
;
 Crystal structure and chemistry of lithium-bearing trioctahedral micas-3T
 Sample: 103
;
_journal_name_full 'European Journal of Mineralogy'
_journal_page_first 349
_journal_page_last 355
_journal_paper_doi 10.1127/0935-1221/2003/0015-0349
_journal_volume 15
_journal_year 2003
_chemical_formula_sum
;Al1.68 F1.29 Fe1.26 H0.15 K0.98 Li0.62 Mg0.02 Mn0.05 Na0.04 O10.71 Si3.22
 Ti0.03
;
_chemical_name_mineral Siderophyllite
_space_group_IT_number 151
_symmetry_space_group_name_Hall 'P 31 2 (0 0 4)'
_symmetry_space_group_name_H-M 'P 31 1 2'
_cell_angle_alpha 90
_cell_angle_beta 90
_cell_angle_gamma 120
_cell_formula_units_Z 3
_cell_length_a 5.316
_cell_length_b 5.316
_cell_length_c 29.846
_cell_volume 730.444
_database_code_amcsd 0006977
_exptl_crystal_density_diffrn 3.071
_cod_original_formula_sum 'Si3.22 Al1.68 Ti.03 Fe1.26 Mg.02 Mn.05 Li.62 K.98 Na.04 O10.71 F1.29 H.15'
_cod_database_code 9005587

loop_
_space_group_symop_operation_xyz
x,y,z
-x+y,y,1/3-z
-y,x-y,1/3+z
-y,-x,2/3-z
-x+y,-x,2/3+z
x,x-y,-z

loop_
_atom_site_aniso_label
_atom_site_aniso_U_11
_atom_site_aniso_U_22
_atom_site_aniso_U_33
_atom_site_aniso_U_12
_atom_site_aniso_U_13
_atom_site_aniso_U_23
SiT1 0.00773 0.00760 0.01077 0.00456 0.00038 0.00000
AlT1 0.00773 0.00760 0.01077 0.00456 0.00038 0.00000
SiT2 0.00925 0.01115 0.00646 0.00709 0.00139 -0.00317
AlT2 0.00925 0.01115 0.00646 0.00709 0.00139 -0.00317
TiM1 0.01609 0.01609 0.01279 0.01140 0.00000 0.00000
AlM1 0.01609 0.01609 0.01279 0.01140 0.00000 0.00000
FeM1 0.01609 0.01609 0.01279 0.01140 0.00000 0.00000
MgM1 0.01609 0.01609 0.01279 0.01140 0.00000 0.00000
MnM1 0.01609 0.01609 0.01279 0.01140 0.00000 0.00000
LiM1 0.01609 0.01609 0.01279 0.01140 0.00000 0.00000
TiM2 0.01647 0.01647 0.01153 0.01266 0.00000 0.00000
AlM2 0.01647 0.01647 0.01153 0.01266 0.00000 0.00000
FeM2 0.01647 0.01647 0.01153 0.01266 0.00000 0.00000
MgM2 0.01647 0.01647 0.01153 0.01266 0.00000 0.00000
MnM2 0.01647 0.01647 0.01153 0.01266 0.00000 0.00000
LiM2 0.01647 0.01647 0.01153 0.01266 0.00000 0.00000
TiM3 0.01393 0.01393 0.00899 0.01393 -0.00760 -0.00760
AlM3 0.01393 0.01393 0.00899 0.01393 -0.00760 -0.00760
FeM3 0.01393 0.01393 0.00899 0.01393 -0.00760 -0.00760
MgM3 0.01393 0.01393 0.00899 0.01393 -0.00760 -0.00760
MnM3 0.01393 0.01393 0.00899 0.01393 -0.00760 -0.00760
LiM3 0.01393 0.01393 0.00899 0.01393 -0.00760 -0.00760
K 0.03052 0.03052 0.03179 0.01659 -0.00025 -0.00025
Na 0.03052 0.03052 0.03179 0.01659 -0.00025 -0.00025
O1 0.01140 0.02153 0.00380 -0.00253 0.00507 -0.00253
O2 0.01773 0.03040 0.01647 0.01266 0.00127 -0.00253
O3 0.03293 0.01140 0.01520 0.00760 -0.00127 -0.00507
O4 0.01140 0.02406 0.01520 0.00380 0.00253 -0.00127
O5 0.02153 0.01900 0.01393 0.01393 -0.00127 0.00253
O6 0.05699 0.03040 0.02153 0.03546 -0.00633 -0.01140
O-H 0.05699 0.03040 0.02153 0.03546 -0.00633 -0.01140
F 0.05699 0.03040 0.02153 0.03546 -0.00633 -0.01140

loop_
_atom_site_label
_atom_site_fract_x
_atom_site_fract_y
_atom_site_fract_z
_atom_site_occupancy
_atom_site_U_iso_or_equiv
_atom_site_type_symbol
_atom_site_attached_hydrogens
SiT1 0.21670 0.78470 0.90845 0.80500 0.00849 Si 0
AlT1 0.21670 0.78470 0.90845 0.19500 0.00849 Al 0
SiT2 0.54460 0.44860 0.90954 0.80500 0.00811 Si 0
AlT2 0.54460 0.44860 0.90954 0.19500 0.00811 Al 0
TiM1 0.88800 0.44400 0.00000 0.01000 0.01343 Ti 0
AlM1 0.88800 0.44400 0.00000 0.30000 0.01343 Al 0
FeM1 0.88800 0.44400 0.00000 0.42000 0.01343 Fe 0
MgM1 0.88800 0.44400 0.00000 0.00670 0.01343 Mg 0
MnM1 0.88800 0.44400 0.00000 0.01670 0.01343 Mn 0
LiM1 0.88800 0.44400 0.00000 0.20670 0.01343 Li 0
TiM2 0.22690 0.11340 0.00000 0.01000 0.01267 Ti 0
AlM2 0.22690 0.11340 0.00000 0.30000 0.01267 Al 0
FeM2 0.22690 0.11340 0.00000 0.42000 0.01267 Fe 0
MgM2 0.22690 0.11340 0.00000 0.00670 0.01267 Mg 0
MnM2 0.22690 0.11340 0.00000 0.01670 0.01267 Mn 0
LiM2 0.22690 0.11340 0.00000 0.20670 0.01267 Li 0
TiM3 0.55220 0.77610 0.00000 0.01000 0.00887 Ti 0
AlM3 0.55220 0.77610 0.00000 0.30000 0.00887 Al 0
FeM3 0.55220 0.77610 0.00000 0.42000 0.00887 Fe 0
MgM3 0.55220 0.77610 0.00000 0.00670 0.00887 Mg 0
MnM3 0.55220 0.77610 0.00000 0.01670 0.00887 Mn 0
LiM3 0.55220 0.77610 0.00000 0.20670 0.00887 Li 0
K 0.88250 0.11750 0.83333 0.98000 0.03040 K 0
Na 0.88250 0.11750 0.83333 0.04000 0.03040 Na 0
O1 0.22700 0.79200 0.96370 1.00000 0.01646 O 0
O2 0.53780 0.43840 0.96460 1.00000 0.02153 O 0
O3 0.36380 0.10900 0.88778 1.00000 0.02153 O 0
O4 0.89200 0.60360 0.89028 1.00000 0.01900 O 0
O5 0.39460 0.63790 0.88980 1.00000 0.01646 O 0
O6 0.92200 0.11000 0.96585 0.28000 0.03040 O 0
O-H 0.92200 0.11000 0.96585 0.07500 0.03040 O 1
F 0.92200 0.11000 0.96585 0.64500 0.03040 F 0

loop_
_cod_changelog_entry_id
_cod_changelog_entry_author
_cod_changelog_entry_date
_cod_changelog_entry_text
1
;cod-tools version 3.8.0
Id: cif_guess_AMCSD_atom_types 9581 2023-05-17 12:35:41Z saulius
;
2023-05-21T08:52:59+03:00
;Derived atom types and hydrogen counts
from atom names that follow the AMCSD naming convention
(Wat == water, O-H == hydroxyl).
;
2
;cod-tools version 3.10.1
Id: cif_fix_AMCSD_aniso_labels 10200 2024-08-01 14:09:44Z saulius
;
2024-08-02T12:21:00+03:00
;Changed the following '_atom_site_aniso_label' values:
'OH' -> 'O-H'
;

loop_
_cod_related_entry_id
_cod_related_entry_database
_cod_related_entry_code
1 AMCSD 0006977
